data_2241239
loop_
_publ_author_name
'Tabuchi, Yohei'
'Gotoh, Kazuma'
'Ishida, Hiroyuki'

_publ_section_title
;
 Crystal structures of three co-crystals of 1,2-bis(pyridin-4-yl)ethane
 with 4-alkoxybenzoic acids: 4-ethoxybenzoic
 acid--1,2-bis(pyridin-4-yl)ethane (2/1), 4-<i>n</i>-propoxybenzoic
 acid--1,2-bis(pyridin-4-yl)ethane (2/1) and 4-<i>n</i>-butoxybenzoic
 acid--1,2-bis(pyridin-4-yl)ethane (2/1)
;
_journal_issue 11
_journal_name_full 'Acta Crystallographica Section E'
_journal_page_first 1340
_journal_page_last 1344
_journal_paper_doi 10.1107/S2056989015019349
_journal_volume 71
_journal_year 2015
_chemical_formula_iupac '2C11 H14 O3, C12 H12 N2'
_chemical_formula_moiety '2(C11 H14 O3), C12 H12 N2'
_chemical_formula_sum 'C34 H40 N2 O6'
_chemical_formula_weight 572.68
_chemical_name_systematic
;
4-<i>n</i>-Butoxybenzoic acid--1,2-bis(pyridin-4-yl)ethane (2/1)
;
_space_group_crystal_system triclinic
_space_group_IT_number 2
_space_group_name_Hall '-P 1'
_space_group_name_H-M_alt 'P -1'
_symmetry_space_group_name_Hall '-P 1'
_symmetry_space_group_name_H-M 'P -1'
_atom_sites_solution_hydrogens mixed
_atom_sites_solution_primary direct
_atom_sites_solution_secondary difmap
_audit_creation_method SHELXL-2014/7
_cell_angle_alpha 83.861(17)
_cell_angle_beta 78.794(16)
_cell_angle_gamma 73.612(15)
_cell_formula_units_Z 2
_cell_length_a 7.702(2)
_cell_length_b 10.726(4)
_cell_length_c 19.010(7)
_cell_measurement_reflns_used 15221
_cell_measurement_temperature 93(2)
_cell_measurement_theta_max 30.16
_cell_measurement_theta_min 3.04
_cell_volume 1475.7(9)
_computing_cell_refinement
;
RAPID-AUTO (Rigaku, 2006)
;
_computing_data_collection
;
RAPID-AUTO (Rigaku, 2006)
;
_computing_data_reduction
;
RAPID-AUTO (Rigaku, 2006)
;
_computing_molecular_graphics
;
Ortep-3 for Windows (Farrugia, 2012)
;
_computing_publication_material
;
CrystalStructure (Rigaku, 2010) and PLATON (Spek, 2009)
;
_computing_structure_refinement
;
SHELXL2014/7 (Sheldrick, 2015)
;
_computing_structure_solution
;
<i>Il Milione</i> (Burla <i>et al.</i>, 2007)
;
_diffrn_ambient_temperature 93(2)
_diffrn_detector_area_resol_mean 10.000
_diffrn_measured_fraction_theta_full 0.993
_diffrn_measured_fraction_theta_max 0.988
_diffrn_measurement_device_type 'Rigaku R-AXIS RAPIDII'
_diffrn_measurement_method \w
_diffrn_radiation_type 'Mo K\a'
_diffrn_radiation_wavelength 0.71075
_diffrn_reflns_av_R_equivalents 0.0214
_diffrn_reflns_limit_h_max 10
_diffrn_reflns_limit_h_min -9
_diffrn_reflns_limit_k_max 13
_diffrn_reflns_limit_k_min -12
_diffrn_reflns_limit_l_max 24
_diffrn_reflns_limit_l_min -24
_diffrn_reflns_number 14444
_diffrn_reflns_theta_full 25.000
_diffrn_reflns_theta_max 27.485
_diffrn_reflns_theta_min 3.033
_diffrn_standards_number 0
_exptl_absorpt_coefficient_mu 0.088
_exptl_absorpt_correction_T_max 0.991
_exptl_absorpt_correction_T_min 0.768
_exptl_absorpt_correction_type multi-scan
_exptl_absorpt_process_details
;
(ABSCOR; Higashi, 1995)
;
_exptl_crystal_colour colorless
_exptl_crystal_density_diffrn 1.289
_exptl_crystal_density_method 'not measured'
_exptl_crystal_description block
_exptl_crystal_F_000 612.00
_exptl_crystal_size_max 0.400
_exptl_crystal_size_mid 0.200
_exptl_crystal_size_min 0.100
_refine_diff_density_max 0.217
_refine_diff_density_min -0.360
_refine_ls_extinction_method none
_refine_ls_goodness_of_fit_ref 1.059
_refine_ls_hydrogen_treatment mixed
_refine_ls_matrix_type full
_refine_ls_number_parameters 389
_refine_ls_number_reflns 6670
_refine_ls_number_restraints 0
_refine_ls_restrained_S_all 1.059
_refine_ls_R_factor_all 0.0533
_refine_ls_R_factor_gt 0.0432
_refine_ls_shift/su_max 0.001
_refine_ls_shift/su_mean 0.000
_refine_ls_structure_factor_coef Fsqd
_refine_ls_weighting_details 'w=1/[\s^2^(Fo^2^)+(0.0705P)^2^+0.3900P] where P=(Fo^2^+2Fc^2^)/3'
_refine_ls_weighting_scheme calc
_refine_ls_wR_factor_gt 0.1250
_refine_ls_wR_factor_ref 0.1294
_reflns_number_gt 5219
_reflns_number_total 6670
_reflns_threshold_expression 'I > 2\s(I)'
_cod_data_source_file su5225sup1.cif
_cod_data_source_block III
_cod_original_cell_volume 1475.5(9)
_cod_database_code 2241239
_shelx_space_group_comment
;
The symmetry employed for this shelxl refinement is uniquely defined
by the following loop, which should always be used as a source of
symmetry information in preference to the above space-group names.
They are only intended as comments.
;

loop_
_space_group_symop_operation_xyz
'x, y, z'
'-x, -y, -z'

loop_
_atom_site_type_symbol
_atom_site_label
_atom_site_fract_x
_atom_site_fract_y
_atom_site_fract_z
_atom_site_U_iso_or_equiv
_atom_site_adp_type
_atom_site_calc_flag
_atom_site_occupancy
O O1 0.51653(13) 0.27771(9) 0.61192(5) 0.0218(2) Uani d 1
O O2 0.64354(14) 0.06698(9) 0.59129(5) 0.0236(2) Uani d 1
O O3 0.68036(13) 0.09242(9) 0.92200(5) 0.0209(2) Uani d 1
O O4 0.22564(13) 0.47777(10) -0.13269(5) 0.0230(2) Uani d 1
O O5 0.11681(15) 0.69204(10) -0.11701(5) 0.0309(3) Uani d 1
O O6 0.08262(14) 0.65267(9) -0.44591(5) 0.0225(2) Uani d 1
N N1 0.45623(15) 0.30647(11) 0.47936(6) 0.0192(2) Uani d 1
N N2 0.28494(16) 0.44868(12) -0.00061(6) 0.0218(3) Uani d 1
C C1 0.62039(17) 0.13761(13) 0.70801(7) 0.0163(3) Uani d 1
C C2 0.56165(17) 0.24210(13) 0.75274(7) 0.0182(3) Uani d 1
H H2 0.5050 0.3265 0.7343 0.022 Uiso calc 1
C C3 0.58528(18) 0.22352(13) 0.82341(7) 0.0193(3) Uani d 1
H H3 0.5460 0.2953 0.8533 0.023 Uiso calc 1
C C4 0.66680(17) 0.09943(13) 0.85130(7) 0.0178(3) Uani d 1
C C5 0.72677(18) -0.00590(13) 0.80742(7) 0.0182(3) Uani d 1
H H5 0.7830 -0.0904 0.8260 0.022 Uiso calc 1
C C6 0.70292(17) 0.01481(13) 0.73615(7) 0.0176(3) Uani d 1
H H6 0.7439 -0.0565 0.7059 0.021 Uiso calc 1
C C7 0.59569(17) 0.15588(13) 0.63141(7) 0.0171(3) Uani d 1
C C8 0.76407(18) -0.03082(13) 0.95543(7) 0.0191(3) Uani d 1
H H8A 0.8937 -0.0635 0.9321 0.023 Uiso calc 1
H H8B 0.6977 -0.0957 0.9514 0.023 Uiso calc 1
C C9 0.75313(18) -0.00767(14) 1.03313(7) 0.0201(3) Uani d 1
H H9A 0.6224 0.0241 1.0554 0.024 Uiso calc 1
H H9B 0.8140 0.0612 1.0358 0.024 Uiso calc 1
C C10 0.84284(19) -0.12942(14) 1.07582(7) 0.0234(3) Uani d 1
H H10A 0.7823 -0.1985 1.0733 0.028 Uiso calc 1
H H10B 0.9738 -0.1611 1.0539 0.028 Uiso calc 1
C C11 0.8294(2) -0.10349(16) 1.15397(7) 0.0275(3) Uani d 1
H H11A 0.7000 -0.0701 1.1755 0.041 Uiso calc 1
H H11B 0.8958 -0.0390 1.1568 0.041 Uiso calc 1
H H11C 0.8836 -0.1846 1.1800 0.041 Uiso calc 1
C C12 0.13736(17) 0.61449(13) -0.23165(7) 0.0186(3) Uani d 1
C C13 0.14716(18) 0.50757(13) -0.26965(7) 0.0200(3) Uani d 1
H H13 0.1674 0.4232 -0.2462 0.024 Uiso calc 1
C C14 0.12777(18) 0.52337(13) -0.34095(7) 0.0206(3) Uani d 1
H H14 0.1331 0.4502 -0.3662 0.025 Uiso calc 1
C C15 0.10025(17) 0.64686(13) -0.37591(7) 0.0182(3) Uani d 1
C C16 0.09327(18) 0.75389(13) -0.33906(7) 0.0192(3) Uani d 1
H H16 0.0764 0.8379 -0.3629 0.023 Uiso calc 1
C C17 0.11117(17) 0.73674(13) -0.26720(7) 0.0189(3) Uani d 1
H H17 0.1054 0.8099 -0.2418 0.023 Uiso calc 1
C C18 0.15721(18) 0.60009(14) -0.15474(7) 0.0205(3) Uani d 1
C C19 0.02570(19) 0.77902(13) -0.48132(7) 0.0196(3) Uani d 1
H H19A 0.1233 0.8246 -0.4871 0.024 Uiso calc 1
H H19B -0.0871 0.8324 -0.4528 0.024 Uiso calc 1
C C20 -0.01042(18) 0.75828(13) -0.55364(7) 0.0199(3) Uani d 1
H H20A -0.0972 0.7036 -0.5473 0.024 Uiso calc 1
H H20B 0.1059 0.7114 -0.5831 0.024 Uiso calc 1
C C21 -0.0906(2) 0.88721(14) -0.59280(7) 0.0244(3) Uani d 1
H H21A -0.2101 0.9317 -0.5644 0.029 Uiso calc 1
H H21B -0.0070 0.9437 -0.5964 0.029 Uiso calc 1
C C22 -0.1187(2) 0.86963(16) -0.66777(8) 0.0279(3) Uani d 1
H H22A 0.0000 0.8288 -0.6968 0.042 Uiso calc 1
H H22B -0.1723 0.9547 -0.6903 0.042 Uiso calc 1
H H22C -0.2017 0.8141 -0.6645 0.042 Uiso calc 1
C C23 0.48692(18) 0.19855(13) 0.44432(7) 0.0200(3) Uani d 1
H H23 0.5283 0.1166 0.4688 0.024 Uiso calc 1
C C24 0.46126(18) 0.20069(13) 0.37437(7) 0.0197(3) Uani d 1
H H24 0.4851 0.1214 0.3517 0.024 Uiso calc 1
C C25 0.40048(17) 0.31899(13) 0.33696(7) 0.0176(3) Uani d 1
C C26 0.3688(2) 0.43079(13) 0.37340(7) 0.0224(3) Uani d 1
H H26 0.3279 0.5140 0.3502 0.027 Uiso calc 1
C C27 0.3969(2) 0.42053(14) 0.44380(7) 0.0227(3) Uani d 1
H H27 0.3729 0.4982 0.4680 0.027 Uiso calc 1
C C28 0.18349(19) 0.54309(15) 0.04192(7) 0.0249(3) Uani d 1
H H28 0.0936 0.6116 0.0230 0.030 Uiso calc 1
C C29 0.20326(19) 0.54573(14) 0.11249(7) 0.0224(3) Uani d 1
H H29 0.1278 0.6151 0.1409 0.027 Uiso calc 1
C C30 0.33331(17) 0.44704(13) 0.14174(7) 0.0176(3) Uani d 1
C C31 0.43955(19) 0.34872(13) 0.09681(7) 0.0213(3) Uani d 1
H H31 0.5310 0.2792 0.1141 0.026 Uiso calc 1
C C32 0.41101(19) 0.35308(14) 0.02703(7) 0.0221(3) Uani d 1
H H32 0.4842 0.2851 -0.0028 0.027 Uiso calc 1
C C33 0.37029(19) 0.32021(13) 0.26098(7) 0.0203(3) Uani d 1
H H33A 0.2547 0.2962 0.2622 0.024 Uiso calc 1
H H33B 0.4717 0.2525 0.2355 0.024 Uiso calc 1
C C34 0.35958(18) 0.44973(12) 0.21788(7) 0.0174(3) Uani d 1
H H34A 0.2562 0.5173 0.2425 0.021 Uiso calc 1
H H34B 0.4741 0.4749 0.2172 0.021 Uiso calc 1
H H1 0.497(3) 0.288(2) 0.5597(13) 0.060(7) Uiso d 1
H H4 0.247(3) 0.468(2) -0.0805(14) 0.069(7) Uiso d 1

loop_
_atom_site_aniso_label
_atom_site_aniso_U_11
_atom_site_aniso_U_22
_atom_site_aniso_U_33
_atom_site_aniso_U_12
_atom_site_aniso_U_13
_atom_site_aniso_U_23
O1 0.0304(5) 0.0184(5) 0.0149(5) -0.0016(4) -0.0083(4) 0.0015(4)
O2 0.0355(6) 0.0196(5) 0.0155(5) -0.0052(4) -0.0069(4) -0.0011(4)
O3 0.0293(5) 0.0204(5) 0.0122(5) -0.0023(4) -0.0087(4) 0.0002(4)
O4 0.0268(5) 0.0238(5) 0.0158(5) -0.0011(4) -0.0076(4) 0.0015(4)
O5 0.0420(6) 0.0285(6) 0.0196(5) -0.0005(5) -0.0105(4) -0.0044(4)
O6 0.0329(5) 0.0204(5) 0.0124(5) -0.0031(4) -0.0067(4) 0.0009(4)
N1 0.0218(6) 0.0222(6) 0.0131(5) -0.0046(5) -0.0048(4) 0.0013(4)
N2 0.0261(6) 0.0261(6) 0.0139(5) -0.0077(5) -0.0062(4) 0.0020(4)
C1 0.0165(6) 0.0193(6) 0.0134(6) -0.0050(5) -0.0039(4) 0.0012(5)
C2 0.0203(6) 0.0167(6) 0.0166(6) -0.0032(5) -0.0052(5) 0.0022(5)
C3 0.0231(7) 0.0183(6) 0.0160(6) -0.0037(5) -0.0044(5) -0.0023(5)
C4 0.0174(6) 0.0231(7) 0.0131(6) -0.0053(5) -0.0044(4) 0.0006(5)
C5 0.0197(6) 0.0169(6) 0.0167(6) -0.0020(5) -0.0055(5) 0.0017(5)
C6 0.0185(6) 0.0177(6) 0.0157(6) -0.0030(5) -0.0028(5) -0.0026(5)
C7 0.0181(6) 0.0188(6) 0.0151(6) -0.0063(5) -0.0036(4) 0.0013(5)
C8 0.0204(6) 0.0201(7) 0.0163(6) -0.0028(5) -0.0069(5) 0.0015(5)
C9 0.0196(6) 0.0257(7) 0.0142(6) -0.0044(5) -0.0046(5) 0.0017(5)
C10 0.0245(7) 0.0277(7) 0.0158(7) -0.0040(6) -0.0055(5) 0.0036(5)
C11 0.0292(8) 0.0367(8) 0.0166(7) -0.0087(6) -0.0079(5) 0.0049(6)
C12 0.0151(6) 0.0233(7) 0.0152(6) -0.0017(5) -0.0037(5) 0.0008(5)
C13 0.0213(7) 0.0196(6) 0.0172(6) -0.0026(5) -0.0051(5) 0.0025(5)
C14 0.0253(7) 0.0176(6) 0.0184(7) -0.0036(5) -0.0053(5) -0.0018(5)
C15 0.0180(6) 0.0216(7) 0.0129(6) -0.0024(5) -0.0029(4) 0.0003(5)
C16 0.0196(6) 0.0191(6) 0.0170(6) -0.0031(5) -0.0034(5) 0.0020(5)
C17 0.0186(6) 0.0195(6) 0.0182(6) -0.0033(5) -0.0042(5) -0.0026(5)
C18 0.0181(6) 0.0263(7) 0.0155(6) -0.0029(5) -0.0043(5) 0.0007(5)
C19 0.0244(7) 0.0187(6) 0.0143(6) -0.0036(5) -0.0050(5) 0.0020(5)
C20 0.0223(7) 0.0227(7) 0.0141(6) -0.0049(5) -0.0044(5) 0.0004(5)
C21 0.0274(7) 0.0260(7) 0.0171(7) -0.0017(6) -0.0069(5) 0.0011(5)
C22 0.0291(8) 0.0355(8) 0.0200(7) -0.0086(6) -0.0102(6) 0.0053(6)
C23 0.0227(7) 0.0197(6) 0.0171(6) -0.0044(5) -0.0058(5) 0.0026(5)
C24 0.0239(7) 0.0182(6) 0.0174(6) -0.0054(5) -0.0051(5) -0.0005(5)
C25 0.0169(6) 0.0220(7) 0.0137(6) -0.0055(5) -0.0029(4) 0.0009(5)
C26 0.0312(7) 0.0177(6) 0.0167(7) -0.0020(6) -0.0086(5) 0.0015(5)
C27 0.0312(7) 0.0196(7) 0.0166(7) -0.0032(6) -0.0077(5) -0.0018(5)
C28 0.0250(7) 0.0280(7) 0.0189(7) -0.0005(6) -0.0079(5) 0.0010(5)
C29 0.0234(7) 0.0246(7) 0.0162(6) -0.0011(6) -0.0037(5) -0.0017(5)
C30 0.0195(6) 0.0215(6) 0.0133(6) -0.0078(5) -0.0038(5) 0.0010(5)
C31 0.0246(7) 0.0208(7) 0.0170(7) -0.0020(5) -0.0069(5) 0.0007(5)
C32 0.0282(7) 0.0224(7) 0.0153(6) -0.0056(6) -0.0040(5) -0.0015(5)
C33 0.0286(7) 0.0202(7) 0.0136(6) -0.0074(5) -0.0070(5) 0.0004(5)
C34 0.0220(6) 0.0186(6) 0.0123(6) -0.0049(5) -0.0051(5) -0.0010(5)

loop_
_atom_type_symbol
_atom_type_description
_atom_type_scat_dispersion_real
_atom_type_scat_dispersion_imag
_atom_type_scat_source
C C 0.0033 0.0016 'International Tables Vol C Tables 4.2.6.8 and 6.1.1.4'
H H 0.0000 0.0000 'International Tables Vol C Tables 4.2.6.8 and 6.1.1.4'
O O 0.0106 0.0060 'International Tables Vol C Tables 4.2.6.8 and 6.1.1.4'
N N 0.0061 0.0033 'International Tables Vol C Tables 4.2.6.8 and 6.1.1.4'

loop_
_geom_angle_atom_site_label_1
_geom_angle_atom_site_label_2
_geom_angle_atom_site_label_3
_geom_angle
C7 O1 H1 112.6(13)
C4 O3 C8 119.21(10)
C18 O4 H4 113.1(13)
C15 O6 C19 117.94(10)
C23 N1 C27 117.21(12)
C28 N2 C32 117.67(12)
C6 C1 C2 118.85(12)
C6 C1 C7 119.97(12)
C2 C1 C7 121.18(12)
C3 C2 C1 120.44(12)
C3 C2 H2 119.8
C1 C2 H2 119.8
C2 C3 C4 120.22(12)
C2 C3 H3 119.9
C4 C3 H3 119.9
O3 C4 C5 124.82(12)
O3 C4 C3 115.04(11)
C5 C4 C3 120.13(12)
C6 C5 C4 118.85(12)
C6 C5 H5 120.6
C4 C5 H5 120.6
C5 C6 C1 121.50(12)
C5 C6 H6 119.3
C1 C6 H6 119.3
O2 C7 O1 123.76(12)
O2 C7 C1 122.85(12)
O1 C7 C1 113.38(11)
O3 C8 C9 106.52(11)
O3 C8 H8A 110.4
C9 C8 H8A 110.4
O3 C8 H8B 110.4
C9 C8 H8B 110.4
H8A C8 H8B 108.6
C8 C9 C10 112.97(12)
C8 C9 H9A 109.0
C10 C9 H9A 109.0
C8 C9 H9B 109.0
C10 C9 H9B 109.0
H9A C9 H9B 107.8
C11 C10 C9 111.88(12)
C11 C10 H10A 109.2
C9 C10 H10A 109.2
C11 C10 H10B 109.2
C9 C10 H10B 109.2
H10A C10 H10B 107.9
C10 C11 H11A 109.5
C10 C11 H11B 109.5
H11A C11 H11B 109.5
C10 C11 H11C 109.5
H11A C11 H11C 109.5
H11B C11 H11C 109.5
C17 C12 C13 118.89(12)
C17 C12 C18 119.51(12)
C13 C12 C18 121.60(12)
C14 C13 C12 120.56(13)
C14 C13 H13 119.7
C12 C13 H13 119.7
C13 C14 C15 119.97(13)
C13 C14 H14 120.0
C15 C14 H14 120.0
O6 C15 C16 124.24(12)
O6 C15 C14 115.68(12)
C16 C15 C14 120.08(12)
C17 C16 C15 119.31(12)
C17 C16 H16 120.3
C15 C16 H16 120.3
C16 C17 C12 121.17(12)
C16 C17 H17 119.4
C12 C17 H17 119.4
O5 C18 O4 124.19(13)
O5 C18 C12 122.87(13)
O4 C18 C12 112.93(12)
O6 C19 C20 107.13(11)
O6 C19 H19A 110.3
C20 C19 H19A 110.3
O6 C19 H19B 110.3
C20 C19 H19B 110.3
H19A C19 H19B 108.5
C19 C20 C21 111.41(11)
C19 C20 H20A 109.3
C21 C20 H20A 109.3
C19 C20 H20B 109.3
C21 C20 H20B 109.3
H20A C20 H20B 108.0
C22 C21 C20 112.54(12)
C22 C21 H21A 109.1
C20 C21 H21A 109.1
C22 C21 H21B 109.1
C20 C21 H21B 109.1
H21A C21 H21B 107.8
C21 C22 H22A 109.5
C21 C22 H22B 109.5
H22A C22 H22B 109.5
C21 C22 H22C 109.5
H22A C22 H22C 109.5
H22B C22 H22C 109.5
N1 C23 C24 123.07(12)
N1 C23 H23 118.5
C24 C23 H23 118.5
C23 C24 C25 120.01(12)
C23 C24 H24 120.0
C25 C24 H24 120.0
C26 C25 C24 116.82(12)
C26 C25 C33 123.58(12)
C24 C25 C33 119.59(12)
C27 C26 C25 119.72(13)
C27 C26 H26 120.1
C25 C26 H26 120.1
N1 C27 C26 123.16(13)
N1 C27 H27 118.4
C26 C27 H27 118.4
N2 C28 C29 122.87(13)
N2 C28 H28 118.6
C29 C28 H28 118.6
C28 C29 C30 119.95(13)
C28 C29 H29 120.0
C30 C29 H29 120.0
C29 C30 C31 116.87(12)
C29 C30 C34 120.72(12)
C31 C30 C34 122.39(12)
C32 C31 C30 119.61(12)
C32 C31 H31 120.2
C30 C31 H31 120.2
N2 C32 C31 123.03(13)
N2 C32 H32 118.5
C31 C32 H32 118.5
C25 C33 C34 115.09(11)
C25 C33 H33A 108.5
C34 C33 H33A 108.5
C25 C33 H33B 108.5
C34 C33 H33B 108.5
H33A C33 H33B 107.5
C30 C34 C33 113.82(11)
C30 C34 H34A 108.8
C33 C34 H34A 108.8
C30 C34 H34B 108.8
C33 C34 H34B 108.8
H34A C34 H34B 107.7

loop_
_geom_bond_atom_site_label_1
_geom_bond_atom_site_label_2
_geom_bond_distance
O1 C7 1.3234(16)
O1 H1 1.02(2)
O2 C7 1.2144(17)
O3 C4 1.3606(16)
O3 C8 1.4372(16)
O4 C18 1.3240(17)
O4 H4 1.03(3)
O5 C18 1.2146(18)
O6 C15 1.3568(16)
O6 C19 1.4374(16)
N1 C23 1.3374(18)
N1 C27 1.3380(18)
N2 C28 1.3314(18)
N2 C32 1.3384(18)
C1 C6 1.3906(18)
C1 C2 1.3971(18)
C1 C7 1.4903(18)
C2 C3 1.3764(18)
C2 H2 0.9500
C3 C4 1.3977(18)
C3 H3 0.9500
C4 C5 1.3939(19)
C5 C6 1.3887(18)
C5 H5 0.9500
C6 H6 0.9500
C8 C9 1.5062(19)
C8 H8A 0.9900
C8 H8B 0.9900
C9 C10 1.5243(19)
C9 H9A 0.9900
C9 H9B 0.9900
C10 C11 1.519(2)
C10 H10A 0.9900
C10 H10B 0.9900
C11 H11A 0.9800
C11 H11B 0.9800
C11 H11C 0.9800
C12 C17 1.3895(19)
C12 C13 1.396(2)
C12 C18 1.4865(18)
C13 C14 1.3796(19)
C13 H13 0.9500
C14 C15 1.3962(19)
C14 H14 0.9500
C15 C16 1.391(2)
C16 C17 1.3871(19)
C16 H16 0.9500
C17 H17 0.9500
C19 C20 1.5053(18)
C19 H19A 0.9900
C19 H19B 0.9900
C20 C21 1.5246(19)
C20 H20A 0.9900
C20 H20B 0.9900
C21 C22 1.521(2)
C21 H21A 0.9900
C21 H21B 0.9900
C22 H22A 0.9800
C22 H22B 0.9800
C22 H22C 0.9800
C23 C24 1.3788(19)
C23 H23 0.9500
C24 C25 1.3915(18)
C24 H24 0.9500
C25 C26 1.3871(19)
C25 C33 1.5051(18)
C26 C27 1.3849(19)
C26 H26 0.9500
C27 H27 0.9500
C28 C29 1.3833(19)
C28 H28 0.9500
C29 C30 1.3875(19)
C29 H29 0.9500
C30 C31 1.3946(19)
C30 C34 1.5044(18)
C31 C32 1.3799(19)
C31 H31 0.9500
C32 H32 0.9500
C33 C34 1.5251(19)
C33 H33A 0.9900
C33 H33B 0.9900
C34 H34A 0.9900
C34 H34B 0.9900

loop_
_geom_hbond_atom_site_label_D
_geom_hbond_atom_site_label_H
_geom_hbond_atom_site_label_A
_geom_hbond_site_symmetry_A
_geom_hbond_distance_DH
_geom_hbond_distance_HA
_geom_hbond_distance_DA
_geom_hbond_angle_DHA
_geom_hbond_publ_flag
O1 H1 N1 . 1.02(2) 1.60(2) 2.6209(18) 177(2) y
O4 H4 N2 . 1.03(3) 1.58(3) 2.6092(18) 178.1(19) y
C32 H32 O3 1_554 0.95 2.57 3.524(2) 177 y
C11 H11A Cg1 2_657 0.98 2.80 3.662(2) 148 y
C33 H33A Cg2 2_565 0.99 2.74 3.598(2) 145 y

loop_
_geom_torsion_atom_site_label_1
_geom_torsion_atom_site_label_2
_geom_torsion_atom_site_label_3
_geom_torsion_atom_site_label_4
_geom_torsion
C6 C1 C2 C3 0.01(19)
C7 C1 C2 C3 179.91(12)
C1 C2 C3 C4 -0.6(2)
C8 O3 C4 C5 0.84(19)
C8 O3 C4 C3 -179.33(11)
C2 C3 C4 O3 -179.01(12)
C2 C3 C4 C5 0.8(2)
O3 C4 C5 C6 179.42(12)
C3 C4 C5 C6 -0.40(19)
C4 C5 C6 C1 -0.23(19)
C2 C1 C6 C5 0.43(19)
C7 C1 C6 C5 -179.47(12)
C6 C1 C7 O2 0.6(2)
C2 C1 C7 O2 -179.28(13)
C6 C1 C7 O1 -179.56(11)
C2 C1 C7 O1 0.54(17)
C4 O3 C8 C9 -178.27(11)
O3 C8 C9 C10 -178.06(11)
C8 C9 C10 C11 -179.82(12)
C17 C12 C13 C14 -1.19(19)
C18 C12 C13 C14 179.80(12)
C12 C13 C14 C15 0.8(2)
C19 O6 C15 C16 -9.84(19)
C19 O6 C15 C14 170.46(11)
C13 C14 C15 O6 -179.97(11)
C13 C14 C15 C16 0.3(2)
O6 C15 C16 C17 179.36(12)
C14 C15 C16 C17 -0.95(19)
C15 C16 C17 C12 0.52(19)
C13 C12 C17 C16 0.54(19)
C18 C12 C17 C16 179.58(11)
C17 C12 C18 O5 14.7(2)
C13 C12 C18 O5 -166.26(14)
C17 C12 C18 O4 -164.26(12)
C13 C12 C18 O4 14.75(18)
C15 O6 C19 C20 -171.63(10)
O6 C19 C20 C21 174.20(11)
C19 C20 C21 C22 176.83(12)
C27 N1 C23 C24 0.4(2)
N1 C23 C24 C25 -0.1(2)
C23 C24 C25 C26 0.1(2)
C23 C24 C25 C33 -179.12(12)
C24 C25 C26 C27 -0.4(2)
C33 C25 C26 C27 178.76(13)
C23 N1 C27 C26 -0.7(2)
C25 C26 C27 N1 0.8(2)
C32 N2 C28 C29 -0.1(2)
N2 C28 C29 C30 0.0(2)
C28 C29 C30 C31 0.2(2)
C28 C29 C30 C34 178.69(13)
C29 C30 C31 C32 -0.4(2)
C34 C30 C31 C32 -178.80(13)
C28 N2 C32 C31 -0.1(2)
C30 C31 C32 N2 0.3(2)
C26 C25 C33 C34 18.14(19)
C24 C25 C33 C34 -162.70(12)
C29 C30 C34 C33 133.61(14)
C31 C30 C34 C33 -48.02(17)
C25 C33 C34 C30 178.79(10)

_cod_database_fobs_code 2241239
